data_2017372
loop_
_publ_author_name
'Al-Far, Rawhi H.'
'Haddad, Salim F.'
'Ali, Basem Fares'

_publ_section_title
;
 Three isomorphous 2,6-dibromopyridinium tetrabromidometallates:
 (C~5~H~4~Br~2~N)~2~[<i>M</i>Br~4~]&#x00B7;2H~2~O (<i>M</i> = Cu, Cd
 and Hg)
;
_journal_coeditor_code BG3107
_journal_issue 11
_journal_name_full 'Acta Crystallographica Section C'
_journal_page_first m451
_journal_page_last m454
_journal_paper_doi 10.1107/S010827010903772X
_journal_volume 65
_journal_year 2009
_chemical_formula_iupac '(C5 H4 Br2 N)2 [Cu Br4], 2H2 O'
_chemical_formula_moiety '2(C5 H4 Br2 N +), Br4 Cu 2-, 2(H2 O)'
_chemical_formula_sum 'C10 H12 Br8 Cu N2 O2'
_chemical_formula_weight 894.97
_chemical_name_systematic
;
bis(2,6-dibromopyridinium) tetrabromidocuprate(II) dihydrate
;
_space_group_IT_number 56
_symmetry_cell_setting orthorhombic
_symmetry_space_group_name_Hall '-P 2ab 2ac'
_symmetry_space_group_name_H-M 'P c c n'
_atom_sites_solution_hydrogens geom
_atom_sites_solution_primary direct
_atom_sites_solution_secondary difmap
_audit_creation_method SHELXL-97
_cell_angle_alpha 90.00
_cell_angle_beta 90.00
_cell_angle_gamma 90.00
_cell_formula_units_Z 4
_cell_length_a 10.2861(7)
_cell_length_b 13.4443(9)
_cell_length_c 15.7523(11)
_cell_measurement_reflns_used 4142
_cell_measurement_temperature 296(2)
_cell_measurement_theta_max 26.905
_cell_measurement_theta_min 2.493
_cell_volume 2178.4(3)
_computing_cell_refinement 'SAINTPlus (Bruker, 2001)'
_computing_data_collection 'SMART (Bruker, 2001)'
_computing_data_reduction 'SAINTPlus (Bruker, 2001)'
_computing_molecular_graphics 'XP, SHELXTL (Sheldrick, 2008)'
_computing_publication_material 'XCIF, SHELXTL (Sheldrick, 2008)'
_computing_structure_refinement 'XL, SHELXTL (Sheldrick, 2008)'
_computing_structure_solution 'XS, SHELXTL (Sheldrick, 2008)'
_diffrn_ambient_temperature 296(2)
_diffrn_detector_area_resol_mean 8.3
_diffrn_measured_fraction_theta_full 0.998
_diffrn_measured_fraction_theta_max 0.998
_diffrn_measurement_device_type 'Bruker/Siemens SMART APEX'
_diffrn_measurement_method \w
_diffrn_radiation_monochromator graphite
_diffrn_radiation_source 'fine-focus sealed tube'
_diffrn_radiation_type MoK\a
_diffrn_radiation_wavelength 0.71073
_diffrn_reflns_av_R_equivalents 0.0666
_diffrn_reflns_av_sigmaI/netI 0.0422
_diffrn_reflns_limit_h_max 12
_diffrn_reflns_limit_h_min -12
_diffrn_reflns_limit_k_max 15
_diffrn_reflns_limit_k_min -15
_diffrn_reflns_limit_l_max 18
_diffrn_reflns_limit_l_min -18
_diffrn_reflns_number 19097
_diffrn_reflns_theta_full 25.00
_diffrn_reflns_theta_max 25.00
_diffrn_reflns_theta_min 2.59
_diffrn_standards_decay_% 0.01
_exptl_absorpt_coefficient_mu 15.683
_exptl_absorpt_correction_T_max 0.2548
_exptl_absorpt_correction_T_min 0.1298
_exptl_absorpt_correction_type multi-scan
_exptl_absorpt_process_details '(SADABS; Bruker, 2001)'
_exptl_crystal_colour brown
_exptl_crystal_density_diffrn 2.729
_exptl_crystal_density_method 'not measured'
_exptl_crystal_description fragment
_exptl_crystal_F_000 1644
_exptl_crystal_size_max 0.22
_exptl_crystal_size_mid 0.16
_exptl_crystal_size_min 0.12
_refine_diff_density_max 1.317
_refine_diff_density_min -0.490
_refine_ls_extinction_coef 0.00064(8)
_refine_ls_extinction_expression Fc\^*\^=kFc[1+0.001xFc\^2\^\l\^3\^/sin(2\q)]\^-1/4\^
_refine_ls_extinction_method SHELXL
_refine_ls_goodness_of_fit_ref 1.030
_refine_ls_hydrogen_treatment constr
_refine_ls_matrix_type full
_refine_ls_number_parameters 106
_refine_ls_number_reflns 1921
_refine_ls_number_restraints 0
_refine_ls_restrained_S_all 1.030
_refine_ls_R_factor_all 0.0534
_refine_ls_R_factor_gt 0.0328
_refine_ls_shift/su_max 0.000
_refine_ls_shift/su_mean 0.000
_refine_ls_structure_factor_coef Fsqd
_refine_ls_weighting_details 'calc w=1/[\s^2^(Fo^2^)+(0.0342P)^2^+3.8947P] where P=(Fo^2^+2Fc^2^)/3'
_refine_ls_weighting_scheme calc
_refine_ls_wR_factor_gt 0.0765
_refine_ls_wR_factor_ref 0.0875
_reflns_number_gt 1426
_reflns_number_total 1921
_reflns_threshold_expression I>2\s(I)
_cod_data_source_file bg3107.cif
_cod_data_source_block I
_cod_database_code 2017372
_cod_database_fobs_code 2017372

loop_
_symmetry_equiv_pos_as_xyz
'x, y, z'
'-x+1/2, -y+1/2, z'
'-x, y+1/2, -z+1/2'
'x+1/2, -y, -z+1/2'
'-x, -y, -z'
'x-1/2, y-1/2, -z'
'x, -y-1/2, z-1/2'
'-x-1/2, y, z-1/2'

loop_
_atom_site_type_symbol
_atom_site_label
_atom_site_fract_x
_atom_site_fract_y
_atom_site_fract_z
_atom_site_U_iso_or_equiv
_atom_site_adp_type
_atom_site_calc_flag
_atom_site_refinement_flags
_atom_site_occupancy
_atom_site_disorder_assembly
_atom_site_disorder_group
N N1 0.3876(4) 0.1195(3) 0.1609(3) 0.0339(11) Uani d . 1 . .
H H1 0.4712 0.1205 0.1603 0.041 Uiso calc R 1 . .
Br Br1 0.64522(6) 0.36123(5) 0.31699(4) 0.0454(2) Uani d . 1 . .
Cu Cu1 0.7500 0.2500 0.41253(6) 0.0347(3) Uani d S 1 . .
O O1 0.6405(4) 0.1167(5) 0.1624(3) 0.0748(18) Uani d D 1 . .
H H1' 0.6956 0.1393 0.2009 0.112 Uiso d D 1 . .
H H2' 0.6796 0.0836 0.1210 0.112 Uiso d D 1 . .
C C2 0.3226(6) 0.1206(4) 0.0875(4) 0.0347(13) Uani d . 1 . .
Br Br2 0.84739(6) 0.36789(5) 0.50528(4) 0.0487(2) Uani d . 1 . .
C C3 0.1898(6) 0.1195(4) 0.0853(4) 0.0431(15) Uani d . 1 . .
H H3 0.1457 0.1187 0.0338 0.052 Uiso calc R 1 . .
Br Br3 0.42358(7) 0.12737(5) -0.01139(4) 0.0525(2) Uani d . 1 . .
C C4 0.1206(7) 0.1196(4) 0.1632(4) 0.0478(16) Uani d . 1 . .
H H4 0.0302 0.1219 0.1643 0.057 Uiso calc R 1 . .
Br Br4 0.42840(7) 0.11425(5) 0.33258(4) 0.0520(2) Uani d . 1 . .
C C5 0.1922(6) 0.1161(4) 0.2373(4) 0.0431(15) Uani d . 1 . .
H H5 0.1496 0.1132 0.2894 0.052 Uiso calc R 1 . .
C C6 0.3256(6) 0.1169(4) 0.2349(4) 0.0390(14) Uani d . 1 . .

loop_
_atom_site_aniso_label
_atom_site_aniso_U_11
_atom_site_aniso_U_22
_atom_site_aniso_U_33
_atom_site_aniso_U_12
_atom_site_aniso_U_13
_atom_site_aniso_U_23
N1 0.031(2) 0.034(3) 0.036(3) 0.0022(19) -0.001(2) 0.002(2)
Br1 0.0400(4) 0.0507(4) 0.0455(4) 0.0069(3) -0.0023(3) 0.0129(3)
Cu1 0.0364(5) 0.0396(5) 0.0280(5) 0.0025(4) 0.000 0.000
O1 0.026(2) 0.168(6) 0.030(3) -0.007(3) -0.0011(19) -0.006(3)
C2 0.040(3) 0.029(3) 0.035(3) -0.004(3) -0.001(3) 0.000(2)
Br2 0.0420(4) 0.0609(4) 0.0433(4) -0.0062(3) -0.0016(3) -0.0151(3)
C3 0.036(3) 0.046(4) 0.047(4) -0.002(3) -0.008(3) 0.003(3)
Br3 0.0519(4) 0.0710(5) 0.0346(4) -0.0048(3) 0.0024(3) 0.0034(3)
C4 0.046(4) 0.041(4) 0.056(5) -0.003(3) -0.013(3) 0.003(3)
Br4 0.0515(4) 0.0713(5) 0.0332(4) -0.0048(3) -0.0035(3) 0.0001(3)
C5 0.040(3) 0.051(4) 0.039(4) -0.003(3) 0.012(3) -0.001(3)
C6 0.042(4) 0.035(3) 0.040(4) -0.004(3) 0.002(3) -0.003(3)

loop_
_atom_type_symbol
_atom_type_description
_atom_type_scat_dispersion_real
_atom_type_scat_dispersion_imag
_atom_type_scat_source
C C 0.0033 0.0016 'International Tables Vol C Tables 4.2.6.8 and 6.1.1.4'
H H 0.0000 0.0000 'International Tables Vol C Tables 4.2.6.8 and 6.1.1.4'
N N 0.0061 0.0033 'International Tables Vol C Tables 4.2.6.8 and 6.1.1.4'
O O 0.0106 0.0060 'International Tables Vol C Tables 4.2.6.8 and 6.1.1.4'
Cu Cu 0.3201 1.2651 'International Tables Vol C Tables 4.2.6.8 and 6.1.1.4'
Br Br -0.2901 2.4595 'International Tables Vol C Tables 4.2.6.8 and 6.1.1.4'

loop_
_geom_angle_atom_site_label_1
_geom_angle_atom_site_label_2
_geom_angle_atom_site_label_3
_geom_angle_site_symmetry_1
_geom_angle_site_symmetry_3
_geom_angle
_geom_angle_publ_flag
C6 N1 C2 . . 121.2(5) ?
C6 N1 H1 . . 119.4 ?
C2 N1 H1 . . 119.4 ?
Br2 Cu1 Br2 . 2_655 104.15(5) ?
Br2 Cu1 Br1 . 2_655 128.09(2) ?
Br2 Cu1 Br1 2_655 2_655 99.24(2) ?
Br2 Cu1 Br1 . . 99.24(2) ?
Br2 Cu1 Br1 2_655 . 128.09(2) ?
Br1 Cu1 Br1 2_655 . 101.54(5) ?
H1' O1 H2' . . 112.8 ?
N1 C2 C3 . . 121.5(6) ?
N1 C2 Br3 . . 116.3(4) ?
C3 C2 Br3 . . 122.2(5) ?
C2 C3 C4 . . 118.7(6) ?
C2 C3 H3 . . 120.7 ?
C4 C3 H3 . . 120.7 ?
C5 C4 C3 . . 117.6(6) ?
C5 C4 H4 . . 121.2 ?
C3 C4 H4 . . 121.2 ?
C6 C5 C4 . . 120.6(6) ?
C6 C5 H5 . . 119.7 ?
C4 C5 H5 . . 119.7 ?
N1 C6 C5 . . 120.3(6) ?
N1 C6 Br4 . . 116.8(4) ?
C5 C6 Br4 . . 122.9(5) ?

loop_
_geom_bond_atom_site_label_1
_geom_bond_atom_site_label_2
_geom_bond_site_symmetry_2
_geom_bond_distance
_geom_bond_publ_flag
N1 C6 . 1.329(7) ?
N1 C2 . 1.336(7) ?
N1 H1 . 0.8600 ?
Cu1 Br1 . 2.3797(8) ?
Cu1 Br2 . 2.3770(8) ?
O1 H1' . 0.8837 ?
O1 H2' . 0.8866 ?
C2 C3 . 1.366(9) ?
C2 Br3 . 1.875(6) ?
C3 C4 . 1.419(9) ?
C3 H3 . 0.9300 ?
C4 C5 . 1.382(8) ?
C4 H4 . 0.9300 ?
Br4 C6 . 1.867(6) ?
C5 C6 . 1.372(8) ?
C5 H5 . 0.9300 ?

loop_
_geom_hbond_atom_site_label_D
_geom_hbond_atom_site_label_H
_geom_hbond_atom_site_label_A
_geom_hbond_site_symmetry_A
_geom_hbond_distance_DH
_geom_hbond_distance_HA
_geom_hbond_distance_DA
_geom_hbond_angle_DHA
N1 H1 O1 . 0.86 1.74 2.602(6) 176.9
O1 H1' Br1 2_655 0.88 2.45 3.298(4) 159.7
O1 H2' Br2 7_565 0.89 2.59 3.271(4) 133.9
C4 H4 Br1 2 0.93 3.02 3.662(7) 128.0
C5 H5 Br1 2 0.93 3.08 3.703(6) 125.7

loop_
_geom_torsion_atom_site_label_1
_geom_torsion_atom_site_label_2
_geom_torsion_atom_site_label_3
_geom_torsion_atom_site_label_4
_geom_torsion_site_symmetry_1
_geom_torsion_site_symmetry_2
_geom_torsion_site_symmetry_3
_geom_torsion_site_symmetry_4
_geom_torsion
_geom_torsion_publ_flag
C6 N1 C2 C3 . . . . 0.3(8) ?
C6 N1 C2 Br3 . . . . 178.6(4) ?
N1 C2 C3 C4 . . . . 1.5(9) ?
Br3 C2 C3 C4 . . . . -176.7(4) ?
C2 C3 C4 C5 . . . . -3.0(8) ?
C3 C4 C5 C6 . . . . 2.7(9) ?
C2 N1 C6 C5 . . . . -0.6(8) ?
C2 N1 C6 Br4 . . . . 179.4(4) ?
C4 C5 C6 N1 . . . . -1.0(9) ?
C4 C5 C6 Br4 . . . . 179.1(4) ?
